data_7209370
loop_
_publ_author_name
'Stoeger, W.'
'Rabenau, A.'

_publ_section_title
;
 Tl6 Ag2 I10, ein Polyiodid mit Ag2-Paaren. Darstellung, Eigenschaften und
 Kristallstruktur
;
_journal_name_full
;
Zeitschrift fuer Naturforschung, Teil B. Anorganische Chemie, Organische
 Chemie (33,1978-41,1986)
;
_journal_page_first 740
_journal_page_last 744
_journal_volume 33
_journal_year 1978
_chemical_formula_sum 'Ag2 I10 Tl6'
_chemical_name_systematic 'Tl6 Ag2 I10'
_space_group_IT_number 190
_symmetry_space_group_name_Hall 'P -6c -2c'
_symmetry_space_group_name_H-M 'P -6 2 c'
_cell_angle_alpha 90
_cell_angle_beta 90
_cell_angle_gamma 120
_cell_formula_units_Z 2
_cell_length_a 10.48
_cell_length_b 10.48
_cell_length_c 13.415
_cell_volume 1275.980
_citation_journal_id_ASTM ZNBAD2
_cod_data_source_file silver2-3_99.cif
_cod_data_source_block Ag2I10Tl6
_cod_original_cell_volume 1275.98
_cod_database_code 7209370

loop_
_symmetry_equiv_pos_as_xyz
x,y,z
-x+y,-x,-z+1/2
-y,x-y,z
x,y,-z+1/2
-x+y,-x,z
-y,x-y,-z+1/2
y,x,z+1/2
x-y,-y,-z
-x,-x+y,z+1/2
y,x,-z
x-y,-y,z+1/2
-x,-x+y,-z

loop_
_atom_site_label
_atom_site_type_symbol
_atom_site_fract_x
_atom_site_fract_y
_atom_site_fract_z
_atom_site_occupancy
_atom_site_U_iso_or_equiv
I1 I-1 0.7509 0 0 1 0.0
Tl1 Tl+1 0.371 0 0 1 0.0
I2 I-1 0.2536 0.0057 0.25 1 0.0
I4 I 0.3333 0.6667 0.8581 1 0.0
Ag1 Ag 0 0 0.3888 1 0.0
I3 I 0.3333 0.6667 0.3945 1 0.0
Tl2 Tl+1 0.6089 0.9694 0.25 1 0.0
